data_7014659
loop_
_publ_author_name
'Min, Junhui'
'Zhang, Qisheng'
'Sun, Wei'
'Cheng, Yanxiang'
'Wang, Lixiang'

_publ_section_title
;
 Neutral copper(I) phosphorescent complexes from their ionic
 counterparts with 2-(2'-quinolyl)benzimidazole and phosphine mixed
 ligands.
;
_journal_issue 3
_journal_name_full 'Dalton transactions (Cambridge, England : 2003)'
_journal_page_first 686
_journal_page_last 693
_journal_paper_doi 10.1039/c0dt01031f
_journal_volume 40
_journal_year 2011
_chemical_formula_sum 'C54 H46 B Cl4 Cu F4 N3 P2'
_chemical_formula_weight 1091.03
_chemical_name_systematic
;
?
;
_space_group_IT_number 2
_symmetry_cell_setting triclinic
_symmetry_space_group_name_Hall '-P 1'
_symmetry_space_group_name_H-M 'P -1'
_atom_sites_solution_hydrogens geom
_atom_sites_solution_primary direct
_atom_sites_solution_secondary difmap
_audit_creation_method SHELXL-97
_cell_angle_alpha 103.1480(10)
_cell_angle_beta 97.9120(10)
_cell_angle_gamma 90.4040(10)
_cell_formula_units_Z 2
_cell_length_a 10.7530(9)
_cell_length_b 14.0616(11)
_cell_length_c 17.4536(14)
_cell_measurement_temperature 186(2)
_cell_volume 2543.4(4)
_computing_cell_refinement 'Bruker SMART'
_computing_data_collection 'Bruker SMART'
_computing_data_reduction 'Bruker SAINT'
_computing_molecular_graphics 'Bruker SHELXTL'
_computing_publication_material 'Bruker SHELXTL'
_computing_structure_refinement 'SHELXL-97 (Sheldrick, 1997)'
_computing_structure_solution 'SHELXS-97 (Sheldrick, 1990)'
_diffrn_ambient_temperature 186(2)
_diffrn_measured_fraction_theta_full 0.976
_diffrn_measured_fraction_theta_max 0.976
_diffrn_measurement_device_type 'CCD area detector'
_diffrn_measurement_method 'phi and omega scans'
_diffrn_radiation_monochromator graphite
_diffrn_radiation_source 'fine-focus sealed tube'
_diffrn_radiation_type MoK\a
_diffrn_radiation_wavelength 0.71073
_diffrn_reflns_av_R_equivalents 0.0507
_diffrn_reflns_av_sigmaI/netI 0.0906
_diffrn_reflns_limit_h_max 13
_diffrn_reflns_limit_h_min -11
_diffrn_reflns_limit_k_max 16
_diffrn_reflns_limit_k_min -17
_diffrn_reflns_limit_l_max 21
_diffrn_reflns_limit_l_min -21
_diffrn_reflns_number 14847
_diffrn_reflns_theta_full 26.05
_diffrn_reflns_theta_max 26.05
_diffrn_reflns_theta_min 1.69
_exptl_absorpt_coefficient_mu 0.757
_exptl_absorpt_correction_T_max 0.9517
_exptl_absorpt_correction_T_min 0.7282
_exptl_absorpt_correction_type multi-scan
_exptl_crystal_colour plate
_exptl_crystal_density_diffrn 1.425
_exptl_crystal_density_method 'not measured'
_exptl_crystal_description yellow
_exptl_crystal_F_000 1118
_exptl_crystal_size_max 0.45
_exptl_crystal_size_mid 0.19
_exptl_crystal_size_min 0.07
_refine_diff_density_max 0.576
_refine_diff_density_min -0.563
_refine_diff_density_rms 0.072
_refine_ls_extinction_method none
_refine_ls_goodness_of_fit_ref 1.025
_refine_ls_hydrogen_treatment constr
_refine_ls_matrix_type full
_refine_ls_number_parameters 622
_refine_ls_number_reflns 9828
_refine_ls_number_restraints 0
_refine_ls_restrained_S_all 1.025
_refine_ls_R_factor_all 0.0835
_refine_ls_R_factor_gt 0.0540
_refine_ls_shift/su_max 0.000
_refine_ls_shift/su_mean 0.000
_refine_ls_structure_factor_coef Fsqd
_refine_ls_weighting_details 'calc w=1/[\s^2^(Fo^2^)+(0.0400P)^2^+0.0000P] where P=(Fo^2^+2Fc^2^)/3'
_refine_ls_weighting_scheme calc
_refine_ls_wR_factor_gt 0.1148
_refine_ls_wR_factor_ref 0.1247
_reflns_number_gt 6448
_reflns_number_total 9828
_reflns_threshold_expression >2sigma(I)
_cod_data_source_file C0DT01031F.TXT
_cod_data_source_block q060
_cod_depositor_comments
;
The following automatic conversions were performed:
'_symmetry_cell_setting' value 'Triclinic' changed to 'triclinic'
according to '/home/saulius/struct/CIF-dictionaries/cif_core.dic'
dictionary named 'cif_core.dic' version 2.4.1 from
2010-06-29.

'_exptl_absorpt_correction_type' value 'Multi-scan' changed
to 'multi-scan' according to
'/home/saulius/struct/CIF-dictionaries/cif_core.dic' dictionary named
'cif_core.dic' version 2.4.1 from 2010-06-29.

Automatic conversion script
Id: cif_fix_enum 1555 2011-01-17 13:19:09Z saulius 
;
_cod_original_sg_symbol_H-M P-1
_cod_database_code 7014659

loop_
_symmetry_equiv_pos_as_xyz
'x, y, z'
'-x, -y, -z'

loop_
_atom_site_label
_atom_site_type_symbol
_atom_site_fract_x
_atom_site_fract_y
_atom_site_fract_z
_atom_site_U_iso_or_equiv
_atom_site_adp_type
_atom_site_occupancy
_atom_site_symmetry_multiplicity
_atom_site_calc_flag
_atom_site_refinement_flags
_atom_site_disorder_assembly
_atom_site_disorder_group
Cu Cu 0.38894(4) 0.21836(3) 0.27757(2) 0.02769(13) Uani 1 1 d . . .
P1 P 0.32657(8) 0.23208(6) 0.15143(5) 0.0275(2) Uani 1 1 d . . .
P2 P 0.56239(8) 0.14043(6) 0.31573(5) 0.0267(2) Uani 1 1 d . . .
N1 N 0.2382(3) 0.1775(2) 0.32831(15) 0.0301(7) Uani 1 1 d . . .
N2 N 0.3623(3) 0.35209(19) 0.35920(15) 0.0308(7) Uani 1 1 d . . .
N3 N 0.1184(3) 0.2244(2) 0.42548(17) 0.0379(8) Uani 1 1 d . . .
C1 C 0.1679(3) 0.0963(3) 0.3339(2) 0.0321(8) Uani 1 1 d . . .
C2 C 0.1642(3) -0.0004(3) 0.2918(2) 0.0383(9) Uani 1 1 d . . .
H2 H 0.2144 -0.0211 0.2522 0.038 Uiso 1 1 calc R . .
C3 C 0.0827(4) -0.0643(3) 0.3113(2) 0.0460(10) Uani 1 1 d . . .
H3 H 0.0774 -0.1293 0.2834 0.046 Uiso 1 1 calc R . .
C4 C 0.0085(4) -0.0359(3) 0.3706(2) 0.0488(11) Uani 1 1 d . . .
H4 H -0.0448 -0.0820 0.3815 0.049 Uiso 1 1 calc R . .
C5 C 0.0119(3) 0.0578(3) 0.4132(2) 0.0466(11) Uani 1 1 d . . .
H5 H -0.0373 0.0768 0.4535 0.047 Uiso 1 1 calc R . .
C6 C 0.0923(3) 0.1250(3) 0.3943(2) 0.0350(9) Uani 1 1 d . . .
C7 C 0.2063(3) 0.2516(3) 0.38362(19) 0.0317(8) Uani 1 1 d . . .
C8 C 0.2649(3) 0.3488(3) 0.39758(19) 0.0337(9) Uani 1 1 d . . .
C9 C 0.2209(4) 0.4317(3) 0.4470(2) 0.0459(10) Uani 1 1 d . . .
H9 H 0.1506 0.4266 0.4717 0.046 Uiso 1 1 calc R . .
C10 C 0.2833(4) 0.5189(3) 0.4578(2) 0.0494(11) Uani 1 1 d . . .
H10 H 0.2551 0.5746 0.4896 0.049 Uiso 1 1 calc R . .
C11 C 0.3908(4) 0.5255(3) 0.4210(2) 0.0396(9) Uani 1 1 d . . .
C12 C 0.4639(4) 0.6126(3) 0.4320(2) 0.0503(11) Uani 1 1 d . . .
H12 H 0.4422 0.6692 0.4659 0.050 Uiso 1 1 calc R . .
C13 C 0.5649(4) 0.6152(3) 0.3942(2) 0.0529(11) Uani 1 1 d . . .
H13 H 0.6129 0.6729 0.4032 0.053 Uiso 1 1 calc R . .
C14 C 0.5979(4) 0.5309(3) 0.3413(2) 0.0464(10) Uani 1 1 d . . .
H14 H 0.6663 0.5333 0.3145 0.046 Uiso 1 1 calc R . .
C15 C 0.5294(3) 0.4461(3) 0.3297(2) 0.0400(9) Uani 1 1 d . . .
H15 H 0.5511 0.3907 0.2944 0.040 Uiso 1 1 calc R . .
C16 C 0.4268(3) 0.4405(2) 0.36989(19) 0.0327(8) Uani 1 1 d . . .
C17 C 0.2797(3) 0.1136(2) 0.08474(19) 0.0302(8) Uani 1 1 d . . .
C18 C 0.1859(3) 0.0592(3) 0.1036(2) 0.0388(9) Uani 1 1 d . . .
H18 H 0.1462 0.0855 0.1474 0.039 Uiso 1 1 calc R . .
C19 C 0.1498(4) -0.0335(3) 0.0587(2) 0.0527(11) Uani 1 1 d . . .
H19 H 0.0859 -0.0688 0.0721 0.053 Uiso 1 1 calc R . .
C20 C 0.2088(4) -0.0736(3) -0.0060(3) 0.0589(12) Uani 1 1 d . . .
H20 H 0.1850 -0.1360 -0.0362 0.059 Uiso 1 1 calc R . .
C21 C 0.3034(4) -0.0206(3) -0.0256(2) 0.0569(12) Uani 1 1 d . . .
H21 H 0.3434 -0.0475 -0.0691 0.057 Uiso 1 1 calc R . .
C22 C 0.3388(4) 0.0724(3) 0.0192(2) 0.0415(10) Uani 1 1 d . . .
H22 H 0.4024 0.1078 0.0056 0.042 Uiso 1 1 calc R . .
C23 C 0.4413(3) 0.2845(2) 0.10287(18) 0.0268(8) Uani 1 1 d . . .
C24 C 0.5679(3) 0.2797(3) 0.1304(2) 0.0348(9) Uani 1 1 d . . .
H24 H 0.5920 0.2491 0.1718 0.035 Uiso 1 1 calc R . .
C25 C 0.6580(3) 0.3196(3) 0.0973(2) 0.0428(10) Uani 1 1 d . . .
H25 H 0.7424 0.3169 0.1172 0.043 Uiso 1 1 calc R . .
C26 C 0.6256(4) 0.3631(3) 0.0359(2) 0.0417(10) Uani 1 1 d . . .
H26 H 0.6874 0.3892 0.0133 0.042 Uiso 1 1 calc R . .
C27 C 0.4999(4) 0.3684(3) 0.0071(2) 0.0419(10) Uani 1 1 d . . .
H27 H 0.4768 0.3983 -0.0348 0.042 Uiso 1 1 calc R . .
C28 C 0.4089(3) 0.3290(3) 0.0409(2) 0.0348(9) Uani 1 1 d . . .
H28 H 0.3245 0.3327 0.0215 0.035 Uiso 1 1 calc R . .
C29 C 0.1877(3) 0.3031(2) 0.13501(19) 0.0295(8) Uani 1 1 d . . .
C30 C 0.1721(3) 0.3877(2) 0.1914(2) 0.0349(9) Uani 1 1 d . . .
H30 H 0.2309 0.4058 0.2370 0.035 Uiso 1 1 calc R . .
C31 C 0.0700(4) 0.4457(3) 0.1807(2) 0.0462(10) Uani 1 1 d . . .
H31 H 0.0600 0.5020 0.2190 0.046 Uiso 1 1 calc R . .
C32 C -0.0160(4) 0.4190(3) 0.1130(3) 0.0517(11) Uani 1 1 d . . .
H32 H -0.0844 0.4575 0.1050 0.052 Uiso 1 1 calc R . .
C33 C -0.0013(4) 0.3359(3) 0.0574(3) 0.0541(11) Uani 1 1 d . . .
H33 H -0.0592 0.3185 0.0113 0.054 Uiso 1 1 calc R . .
C34 C 0.0987(3) 0.2775(3) 0.0689(2) 0.0436(10) Uani 1 1 d . . .
H34 H 0.1058 0.2199 0.0314 0.044 Uiso 1 1 calc R . .
C35 C 0.5562(3) 0.0097(2) 0.27255(19) 0.0286(8) Uani 1 1 d . . .
C36 C 0.6305(4) -0.0544(3) 0.3069(2) 0.0379(9) Uani 1 1 d . . .
H36 H 0.6833 -0.0306 0.3544 0.038 Uiso 1 1 calc R . .
C37 C 0.6270(4) -0.1526(3) 0.2714(2) 0.0518(11) Uani 1 1 d . . .
H37 H 0.6764 -0.1949 0.2953 0.052 Uiso 1 1 calc R . .
C38 C 0.5499(4) -0.1882(3) 0.2001(3) 0.0550(12) Uani 1 1 d . . .
H38 H 0.5474 -0.2545 0.1760 0.055 Uiso 1 1 calc R . .
C39 C 0.4774(4) -0.1260(3) 0.1652(2) 0.0524(11) Uani 1 1 d . . .
H39 H 0.4262 -0.1499 0.1170 0.052 Uiso 1 1 calc R . .
C40 C 0.4800(3) -0.0274(3) 0.2013(2) 0.0397(9) Uani 1 1 d . . .
H40 H 0.4298 0.0143 0.1773 0.040 Uiso 1 1 calc R . .
C41 C 0.7141(3) 0.1798(2) 0.29571(19) 0.0293(8) Uani 1 1 d . . .
C42 C 0.7816(3) 0.1199(3) 0.2427(2) 0.0389(9) Uani 1 1 d . . .
H42 H 0.7533 0.0557 0.2204 0.039 Uiso 1 1 calc R . .
C43 C 0.8907(4) 0.1549(4) 0.2228(2) 0.0559(12) Uani 1 1 d . . .
H43 H 0.9354 0.1137 0.1878 0.056 Uiso 1 1 calc R . .
C44 C 0.9329(4) 0.2488(4) 0.2540(3) 0.0603(13) Uani 1 1 d . . .
H44 H 1.0054 0.2720 0.2395 0.060 Uiso 1 1 calc R . .
C45 C 0.8681(4) 0.3098(3) 0.3071(3) 0.0589(13) Uani 1 1 d . . .
H45 H 0.8973 0.3740 0.3290 0.059 Uiso 1 1 calc R . .
C46 C 0.7591(4) 0.2751(3) 0.3277(2) 0.0440(10) Uani 1 1 d . . .
H46 H 0.7157 0.3165 0.3635 0.044 Uiso 1 1 calc R . .
C47 C 0.5872(3) 0.1445(2) 0.42275(19) 0.0291(8) Uani 1 1 d . . .
C48 C 0.4843(3) 0.1235(2) 0.4562(2) 0.0331(9) Uani 1 1 d . . .
H48 H 0.4060 0.1106 0.4250 0.033 Uiso 1 1 calc R . .
C49 C 0.4961(4) 0.1216(3) 0.5350(2) 0.0405(10) Uani 1 1 d . . .
H49 H 0.4259 0.1072 0.5566 0.041 Uiso 1 1 calc R . .
C50 C 0.6108(4) 0.1407(3) 0.5823(2) 0.0434(10) Uani 1 1 d . . .
H50 H 0.6186 0.1377 0.6354 0.043 Uiso 1 1 calc R . .
C51 C 0.7139(4) 0.1643(3) 0.5507(2) 0.0474(10) Uani 1 1 d . . .
H51 H 0.7910 0.1794 0.5829 0.047 Uiso 1 1 calc R . .
C52 C 0.7035(4) 0.1658(3) 0.4713(2) 0.0411(10) Uani 1 1 d . . .
H52 H 0.7738 0.1809 0.4500 0.041 Uiso 1 1 calc R . .
B B 1.0257(5) 0.3462(4) 0.6150(3) 0.0546(14) Uani 1 1 d . . .
F1 F 1.0764(3) 0.4358(2) 0.6354(2) 0.1271(14) Uani 1 1 d . . .
F2 F 1.1181(4) 0.2812(3) 0.62175(19) 0.1179(12) Uani 1 1 d . . .
F3 F 0.9738(3) 0.3268(2) 0.53529(14) 0.0883(9) Uani 1 1 d . . .
F4 F 0.9368(3) 0.3384(2) 0.66060(15) 0.1042(12) Uani 1 1 d . . .
C53 C 0.3067(5) 0.6528(4) 0.2272(3) 0.0770(16) Uani 1 1 d . . .
H53A H 0.2569 0.6237 0.2589 0.077 Uiso 1 1 calc R . .
H53B H 0.3691 0.6977 0.2633 0.077 Uiso 1 1 calc R . .
Cl1 Cl 0.20989(14) 0.71690(12) 0.17031(10) 0.1016(5) Uani 1 1 d . . .
Cl2 Cl 0.38276(13) 0.56075(9) 0.16707(8) 0.0762(4) Uani 1 1 d . . .
C54 C 0.8775(6) -0.2958(5) 0.1873(4) 0.134(3) Uani 1 1 d . . .
H54A H 0.9568 -0.3257 0.1784 0.134 Uiso 1 1 calc R . .
H54B H 0.8817 -0.2686 0.2440 0.134 Uiso 1 1 calc R . .
Cl3 Cl 0.85852(16) -0.20060(15) 0.13744(9) 0.1215(7) Uani 1 1 d . . .
Cl4 Cl 0.75803(14) -0.38551(12) 0.15769(11) 0.1132(6) Uani 1 1 d . . .

loop_
_atom_site_aniso_label
_atom_site_aniso_U_11
_atom_site_aniso_U_22
_atom_site_aniso_U_33
_atom_site_aniso_U_23
_atom_site_aniso_U_13
_atom_site_aniso_U_12
Cu 0.0265(3) 0.0286(2) 0.0276(2) 0.00229(18) 0.00920(18) 0.00350(18)
P1 0.0237(5) 0.0317(5) 0.0271(5) 0.0036(4) 0.0088(4) 0.0019(4)
P2 0.0260(5) 0.0259(5) 0.0284(5) 0.0040(4) 0.0085(4) 0.0026(4)
N1 0.0274(17) 0.0342(17) 0.0299(15) 0.0071(13) 0.0089(13) 0.0061(13)
N2 0.0369(18) 0.0268(17) 0.0270(15) 0.0029(13) 0.0040(14) 0.0070(13)
N3 0.0323(18) 0.046(2) 0.0413(18) 0.0159(16) 0.0143(15) 0.0103(15)
C1 0.021(2) 0.045(2) 0.034(2) 0.0152(18) 0.0059(16) 0.0036(17)
C2 0.033(2) 0.043(2) 0.040(2) 0.0108(19) 0.0087(18) 0.0064(18)
C3 0.042(3) 0.043(2) 0.053(2) 0.014(2) 0.001(2) -0.0041(19)
C4 0.035(2) 0.055(3) 0.064(3) 0.030(2) 0.008(2) -0.001(2)
C5 0.030(2) 0.068(3) 0.055(3) 0.035(2) 0.018(2) 0.013(2)
C6 0.031(2) 0.044(2) 0.036(2) 0.0173(18) 0.0103(17) 0.0106(17)
C7 0.033(2) 0.039(2) 0.0263(18) 0.0087(16) 0.0110(16) 0.0133(17)
C8 0.036(2) 0.040(2) 0.0243(18) 0.0040(16) 0.0071(16) 0.0131(17)
C9 0.052(3) 0.047(3) 0.041(2) 0.0060(19) 0.019(2) 0.020(2)
C10 0.066(3) 0.037(2) 0.041(2) -0.0031(19) 0.013(2) 0.020(2)
C11 0.049(3) 0.029(2) 0.035(2) -0.0013(17) 0.0013(19) 0.0095(18)
C12 0.065(3) 0.026(2) 0.051(3) -0.0053(19) -0.001(2) 0.015(2)
C13 0.058(3) 0.031(2) 0.063(3) 0.007(2) -0.008(2) -0.004(2)
C14 0.043(3) 0.042(3) 0.052(2) 0.008(2) 0.005(2) 0.000(2)
C15 0.042(2) 0.031(2) 0.041(2) -0.0010(17) 0.0026(19) 0.0041(18)
C16 0.038(2) 0.028(2) 0.0282(19) 0.0013(16) -0.0007(17) 0.0072(17)
C17 0.028(2) 0.033(2) 0.0283(18) 0.0040(16) 0.0042(16) 0.0035(16)
C18 0.034(2) 0.041(2) 0.040(2) 0.0034(18) 0.0064(18) -0.0005(18)
C19 0.041(3) 0.053(3) 0.060(3) 0.010(2) 0.000(2) -0.014(2)
C20 0.070(3) 0.037(3) 0.057(3) -0.008(2) -0.003(3) -0.007(2)
C21 0.065(3) 0.053(3) 0.045(2) -0.008(2) 0.015(2) 0.002(2)
C22 0.044(2) 0.041(2) 0.037(2) 0.0015(18) 0.0090(19) -0.0023(18)
C23 0.028(2) 0.0259(19) 0.0253(18) 0.0005(15) 0.0087(15) 0.0020(15)
C24 0.030(2) 0.045(2) 0.032(2) 0.0116(17) 0.0064(17) 0.0044(17)
C25 0.020(2) 0.061(3) 0.049(2) 0.014(2) 0.0067(18) 0.0007(18)
C26 0.033(2) 0.052(3) 0.044(2) 0.014(2) 0.0125(19) -0.0087(19)
C27 0.048(3) 0.048(3) 0.034(2) 0.0190(18) 0.0067(19) 0.001(2)
C28 0.027(2) 0.043(2) 0.035(2) 0.0089(17) 0.0048(16) 0.0007(17)
C29 0.023(2) 0.035(2) 0.0331(19) 0.0098(16) 0.0107(16) -0.0006(16)
C30 0.031(2) 0.033(2) 0.041(2) 0.0085(17) 0.0071(17) 0.0000(17)
C31 0.041(3) 0.035(2) 0.063(3) 0.006(2) 0.018(2) 0.0041(19)
C32 0.025(2) 0.051(3) 0.081(3) 0.018(2) 0.008(2) 0.0108(19)
C33 0.029(2) 0.062(3) 0.065(3) 0.009(2) -0.007(2) 0.006(2)
C34 0.033(2) 0.049(3) 0.043(2) -0.0011(19) 0.0054(19) 0.0077(19)
C35 0.0254(19) 0.028(2) 0.0328(19) 0.0034(16) 0.0125(16) 0.0001(15)
C36 0.045(2) 0.033(2) 0.037(2) 0.0044(17) 0.0124(18) 0.0046(18)
C37 0.069(3) 0.033(2) 0.059(3) 0.013(2) 0.025(3) 0.017(2)
C38 0.065(3) 0.028(2) 0.068(3) -0.006(2) 0.025(3) 0.000(2)
C39 0.050(3) 0.044(3) 0.053(3) -0.008(2) 0.005(2) -0.005(2)
C40 0.032(2) 0.035(2) 0.048(2) 0.0002(18) 0.0042(19) 0.0044(17)
C41 0.0240(19) 0.032(2) 0.0332(19) 0.0117(16) 0.0023(16) 0.0027(15)
C42 0.028(2) 0.052(3) 0.040(2) 0.0147(19) 0.0083(18) 0.0015(18)
C43 0.033(3) 0.088(4) 0.056(3) 0.029(3) 0.019(2) 0.008(2)
C44 0.028(2) 0.092(4) 0.075(3) 0.050(3) 0.004(2) -0.008(3)
C45 0.044(3) 0.053(3) 0.079(3) 0.032(3) -0.018(3) -0.021(2)
C46 0.034(2) 0.040(2) 0.058(3) 0.014(2) 0.001(2) 0.0021(18)
C47 0.037(2) 0.0198(18) 0.0297(19) 0.0021(15) 0.0079(17) 0.0064(15)
C48 0.036(2) 0.028(2) 0.036(2) 0.0095(16) 0.0049(17) -0.0022(16)
C49 0.052(3) 0.034(2) 0.040(2) 0.0105(18) 0.015(2) -0.0019(19)
C50 0.062(3) 0.036(2) 0.032(2) 0.0076(18) 0.004(2) 0.005(2)
C51 0.042(3) 0.060(3) 0.036(2) 0.009(2) -0.0044(19) 0.011(2)
C52 0.034(2) 0.046(2) 0.042(2) 0.0069(19) 0.0082(19) 0.0068(18)
B 0.061(4) 0.049(3) 0.049(3) -0.006(3) 0.020(3) -0.005(3)
F1 0.110(3) 0.080(2) 0.176(4) -0.011(2) 0.039(3) -0.038(2)
F2 0.143(3) 0.124(3) 0.094(2) 0.032(2) 0.028(2) 0.061(2)
F3 0.071(2) 0.137(3) 0.0521(16) 0.0005(16) 0.0251(14) 0.0242(18)
F4 0.094(2) 0.148(3) 0.0627(17) -0.0075(18) 0.0414(17) -0.041(2)
C53 0.083(4) 0.089(4) 0.057(3) 0.008(3) 0.018(3) -0.019(3)
Cl1 0.0741(10) 0.1061(12) 0.1299(13) 0.0272(10) 0.0319(10) 0.0182(8)
Cl2 0.0817(10) 0.0688(9) 0.0849(9) 0.0228(7) 0.0270(8) -0.0048(7)
C54 0.071(4) 0.210(8) 0.136(6) 0.087(6) -0.013(4) -0.011(5)
Cl3 0.0967(13) 0.1943(19) 0.0707(9) 0.0215(11) 0.0187(9) -0.0272(12)
Cl4 0.0759(11) 0.0978(12) 0.1433(15) -0.0050(11) -0.0086(10) 0.0308(9)

loop_
_atom_type_symbol
_atom_type_description
_atom_type_scat_dispersion_real
_atom_type_scat_dispersion_imag
_atom_type_scat_source
C C 0.0033 0.0016 'International Tables Vol C Tables 4.2.6.8 and 6.1.1.4'
H H 0.0000 0.0000 'International Tables Vol C Tables 4.2.6.8 and 6.1.1.4'
B B 0.0013 0.0007 'International Tables Vol C Tables 4.2.6.8 and 6.1.1.4'
N N 0.0061 0.0033 'International Tables Vol C Tables 4.2.6.8 and 6.1.1.4'
F F 0.0171 0.0103 'International Tables Vol C Tables 4.2.6.8 and 6.1.1.4'
P P 0.1023 0.0942 'International Tables Vol C Tables 4.2.6.8 and 6.1.1.4'
Cu Cu 0.3201 1.2651 'International Tables Vol C Tables 4.2.6.8 and 6.1.1.4'
Cl Cl 0.1484 0.1585 'International Tables Vol C Tables 4.2.6.8 and 6.1.1.4'

loop_
_geom_angle_atom_site_label_1
_geom_angle_atom_site_label_2
_geom_angle_atom_site_label_3
_geom_angle
_geom_angle_site_symmetry_1
_geom_angle_site_symmetry_3
_geom_angle_publ_flag
N1 Cu N2 79.31(11) . . ?
N1 Cu P1 111.23(8) . . ?
N2 Cu P1 109.97(8) . . ?
N1 Cu P2 109.49(8) . . ?
N2 Cu P2 113.68(8) . . ?
P1 Cu P2 124.24(3) . . ?
C17 P1 C23 104.46(14) . . ?
C17 P1 C29 102.03(16) . . ?
C23 P1 C29 102.94(15) . . ?
C17 P1 Cu 111.73(11) . . ?
C23 P1 Cu 117.09(11) . . ?
C29 P1 Cu 116.80(11) . . ?
C41 P2 C35 102.64(15) . . ?
C41 P2 C47 104.27(15) . . ?
C35 P2 C47 101.94(15) . . ?
C41 P2 Cu 118.60(11) . . ?
C35 P2 Cu 114.40(12) . . ?
C47 P2 Cu 113.06(11) . . ?
C7 N1 C1 105.6(3) . . ?
C7 N1 Cu 111.0(2) . . ?
C1 N1 Cu 142.6(2) . . ?
C8 N2 C16 118.5(3) . . ?
C8 N2 Cu 113.8(2) . . ?
C16 N2 Cu 127.3(2) . . ?
C7 N3 C6 106.3(3) . . ?
C2 C1 N1 130.9(3) . . ?
C2 C1 C6 120.1(3) . . ?
N1 C1 C6 109.0(3) . . ?
C3 C2 C1 116.9(3) . . ?
C2 C3 C4 122.8(4) . . ?
C5 C4 C3 121.2(4) . . ?
C4 C5 C6 117.5(4) . . ?
N3 C6 C5 132.2(3) . . ?
N3 C6 C1 106.4(3) . . ?
C5 C6 C1 121.4(4) . . ?
N1 C7 N3 112.7(3) . . ?
N1 C7 C8 121.5(3) . . ?
N3 C7 C8 125.8(3) . . ?
N2 C8 C9 123.4(3) . . ?
N2 C8 C7 113.8(3) . . ?
C9 C8 C7 122.8(3) . . ?
C10 C9 C8 118.6(4) . . ?
C9 C10 C11 120.2(3) . . ?
C12 C11 C16 118.2(4) . . ?
C12 C11 C10 123.6(3) . . ?
C16 C11 C10 118.2(3) . . ?
C13 C12 C11 121.2(4) . . ?
C12 C13 C14 120.3(4) . . ?
C15 C14 C13 119.7(4) . . ?
C14 C15 C16 121.2(4) . . ?
N2 C16 C15 119.7(3) . . ?
N2 C16 C11 121.0(3) . . ?
C15 C16 C11 119.3(3) . . ?
C18 C17 C22 118.4(3) . . ?
C18 C17 P1 117.6(3) . . ?
C22 C17 P1 123.8(3) . . ?
C17 C18 C19 121.2(4) . . ?
C20 C19 C18 119.9(4) . . ?
C21 C20 C19 119.8(4) . . ?
C20 C21 C22 120.2(4) . . ?
C21 C22 C17 120.5(4) . . ?
C28 C23 C24 118.2(3) . . ?
C28 C23 P1 123.6(3) . . ?
C24 C23 P1 118.2(3) . . ?
C25 C24 C23 120.7(3) . . ?
C26 C25 C24 120.9(4) . . ?
C25 C26 C27 119.5(3) . . ?
C28 C27 C26 119.7(3) . . ?
C23 C28 C27 121.0(3) . . ?
C34 C29 C30 118.2(3) . . ?
C34 C29 P1 123.1(3) . . ?
C30 C29 P1 118.7(3) . . ?
C31 C30 C29 121.0(3) . . ?
C32 C31 C30 119.3(4) . . ?
C33 C32 C31 120.0(4) . . ?
C32 C33 C34 120.5(4) . . ?
C29 C34 C33 120.9(4) . . ?
C40 C35 C36 118.3(3) . . ?
C40 C35 P2 119.4(3) . . ?
C36 C35 P2 122.2(3) . . ?
C37 C36 C35 120.9(4) . . ?
C36 C37 C38 119.8(4) . . ?
C39 C38 C37 120.0(4) . . ?
C38 C39 C40 120.2(4) . . ?
C35 C40 C39 120.8(4) . . ?
C46 C41 C42 117.9(3) . . ?
C46 C41 P2 119.8(3) . . ?
C42 C41 P2 122.0(3) . . ?
C43 C42 C41 120.8(4) . . ?
C44 C43 C42 120.6(4) . . ?
C43 C44 C45 119.9(4) . . ?
C44 C45 C46 119.8(4) . . ?
C41 C46 C45 121.0(4) . . ?
C48 C47 C52 118.7(3) . . ?
C48 C47 P2 117.3(3) . . ?
C52 C47 P2 124.1(3) . . ?
C49 C48 C47 120.7(3) . . ?
C48 C49 C50 120.6(4) . . ?
C49 C50 C51 119.6(3) . . ?
C52 C51 C50 120.4(4) . . ?
C51 C52 C47 120.0(4) . . ?
F1 B F4 109.7(4) . . ?
F1 B F2 109.1(5) . . ?
F4 B F2 111.9(5) . . ?
F1 B F3 108.6(5) . . ?
F4 B F3 110.4(4) . . ?
F2 B F3 107.0(4) . . ?
Cl1 C53 Cl2 111.3(2) . . ?
Cl4 C54 Cl3 113.8(3) . . ?

loop_
_geom_bond_atom_site_label_1
_geom_bond_atom_site_label_2
_geom_bond_distance
_geom_bond_site_symmetry_2
_geom_bond_publ_flag
Cu N1 2.087(3) . ?
Cu N2 2.133(3) . ?
Cu P1 2.2633(10) . ?
Cu P2 2.2676(10) . ?
P1 C17 1.824(3) . ?
P1 C23 1.828(3) . ?
P1 C29 1.828(4) . ?
P2 C41 1.822(3) . ?
P2 C35 1.819(3) . ?
P2 C47 1.838(3) . ?
N1 C7 1.332(4) . ?
N1 C1 1.393(4) . ?
N2 C8 1.324(4) . ?
N2 C16 1.382(4) . ?
N3 C7 1.374(4) . ?
N3 C6 1.391(4) . ?
C1 C2 1.389(5) . ?
C1 C6 1.407(4) . ?
C2 C3 1.380(5) . ?
C3 C4 1.382(5) . ?
C4 C5 1.356(5) . ?
C5 C6 1.399(5) . ?
C7 C8 1.455(5) . ?
C8 C9 1.411(5) . ?
C9 C10 1.356(5) . ?
C10 C11 1.410(5) . ?
C11 C12 1.411(5) . ?
C11 C16 1.411(5) . ?
C12 C13 1.350(5) . ?
C13 C14 1.408(5) . ?
C14 C15 1.357(5) . ?
C15 C16 1.397(5) . ?
C17 C18 1.381(4) . ?
C17 C22 1.397(5) . ?
C18 C19 1.381(5) . ?
C19 C20 1.382(6) . ?
C20 C21 1.382(6) . ?
C21 C22 1.383(5) . ?
C23 C28 1.374(5) . ?
C23 C24 1.388(5) . ?
C24 C25 1.372(4) . ?
C25 C26 1.358(5) . ?
C26 C27 1.384(5) . ?
C27 C28 1.384(5) . ?
C29 C34 1.371(5) . ?
C29 C30 1.388(4) . ?
C30 C31 1.390(5) . ?
C31 C32 1.373(5) . ?
C32 C33 1.364(5) . ?
C33 C34 1.378(5) . ?
C35 C40 1.381(5) . ?
C35 C36 1.390(5) . ?
C36 C37 1.377(5) . ?
C37 C38 1.383(6) . ?
C38 C39 1.366(6) . ?
C39 C40 1.384(5) . ?
C41 C46 1.386(5) . ?
C41 C42 1.389(5) . ?
C42 C43 1.386(5) . ?
C43 C44 1.357(6) . ?
C44 C45 1.380(6) . ?
C45 C46 1.389(5) . ?
C47 C48 1.380(4) . ?
C47 C52 1.400(5) . ?
C48 C49 1.370(5) . ?
C49 C50 1.375(5) . ?
C50 C51 1.375(5) . ?
C51 C52 1.379(5) . ?
B F1 1.320(5) . ?
B F4 1.345(5) . ?
B F2 1.365(6) . ?
B F3 1.390(6) . ?
C53 Cl1 1.737(5) . ?
C53 Cl2 1.755(5) . ?
C54 Cl4 1.733(6) . ?
C54 Cl3 1.755(7) . ?
